data_7714569
loop_
_publ_author_name
'Li, Yufang'
'Liu, Qian'
'Bao, Junhui'
'Yiu, Shek-Man'
'Chan, Michael C. W.'

_publ_section_title
;
 Coplanar binuclear group 4 post-metallocene complexes supported by
 chelating &#x3bc;-(&#x3c3;<sub>2</sub>-aryl) ligands: characterisation
 and olefin polymerisation catalysis.
;
_journal_issue 1
_journal_name_full 'Dalton transactions (Cambridge, England : 2003)'
_journal_page_first 346
_journal_page_last 353
_journal_paper_doi 10.1039/d3dt03641c
_journal_volume 53
_journal_year 2023
_chemical_formula_sum 'C82 H96 N2 O4.5 Zr2'
_chemical_formula_weight 1364.04
_space_group_crystal_system monoclinic
_space_group_IT_number 14
_space_group_name_Hall '-P 2ybc'
_space_group_name_H-M_alt 'P 1 21/c 1'
_atom_sites_solution_hydrogens geom
_audit_creation_method SHELXL-2016/6
_audit_update_record
;
2023-11-24 deposited with the CCDC.	2023-11-28 downloaded from the CCDC.
;
_cell_angle_alpha 90
_cell_angle_beta 91.1040(10)
_cell_angle_gamma 90
_cell_formula_units_Z 4
_cell_length_a 19.3473(4)
_cell_length_b 10.0880(2)
_cell_length_c 37.1203(9)
_cell_measurement_reflns_used 9871
_cell_measurement_temperature 173(2)
_cell_measurement_theta_max 74.73
_cell_measurement_theta_min 3.27
_cell_volume 7243.6(3)
_computing_cell_refinement 'Bruker Saint'
_computing_data_collection 'Bruker Apex3'
_computing_data_reduction 'Bruker Saint'
_computing_molecular_graphics 'Bruker Apex3, Olex2 1.5 (Dolomanov et al., 2009)'
_computing_publication_material 'Bruker Apex3, Olex2 1.5 (Dolomanov et al., 2009)'
_computing_structure_refinement 'SHELXL-2016/6 (Sheldrick, 2016), olex2.refine 1.5-dev (Bourhis et al., 2015)'
_computing_structure_solution 'SHELXT 2014/5 (Sheldrick, 2014)'
_diffrn_ambient_temperature 173(2)
_diffrn_measured_fraction_theta_full 0.999
_diffrn_measured_fraction_theta_max 0.997
_diffrn_measurement_device_type 'Bruker D8 Venture Photon II'
_diffrn_measurement_method 'phi and omega scans'
_diffrn_radiation_type CuK\a
_diffrn_radiation_wavelength 1.54178
_diffrn_reflns_av_R_equivalents 0.0652
_diffrn_reflns_av_unetI/netI 0.0464
_diffrn_reflns_Laue_measured_fraction_full 0.999
_diffrn_reflns_Laue_measured_fraction_max 0.997
_diffrn_reflns_limit_h_max 19
_diffrn_reflns_limit_h_min -24
_diffrn_reflns_limit_k_max 12
_diffrn_reflns_limit_k_min -12
_diffrn_reflns_limit_l_max 44
_diffrn_reflns_limit_l_min -46
_diffrn_reflns_number 79722
_diffrn_reflns_point_group_measured_fraction_full 0.999
_diffrn_reflns_point_group_measured_fraction_max 0.997
_diffrn_reflns_theta_full 67.679
_diffrn_reflns_theta_max 74.748
_diffrn_reflns_theta_min 3.268
_diffrn_source 'micro focus'
_exptl_absorpt_coefficient_mu 2.747
_exptl_absorpt_correction_T_max 0.7538
_exptl_absorpt_correction_T_min 0.5512
_exptl_absorpt_correction_type multi-scan
_exptl_absorpt_process_details
;
 SADABS 2016/2: Krause, L., Herbst-Irmer, R., Sheldrick G.M. & Stalke D.,
 J. Appl. Cryst. 48 (2015) 3-10
;
_exptl_crystal_colour orange
_exptl_crystal_density_diffrn 1.251
_exptl_crystal_description block
_exptl_crystal_F_000 2872
_exptl_crystal_size_max 0.29
_exptl_crystal_size_mid 0.13
_exptl_crystal_size_min 0.04
_refine_diff_density_max 1.023
_refine_diff_density_min -0.426
_refine_diff_density_rms 0.073
_refine_ls_extinction_method none
_refine_ls_goodness_of_fit_ref 1.011
_refine_ls_hydrogen_treatment constr
_refine_ls_matrix_type full
_refine_ls_number_parameters 934
_refine_ls_number_reflns 14829
_refine_ls_number_restraints 456
_refine_ls_restrained_S_all 1.017
_refine_ls_R_factor_all 0.0541
_refine_ls_R_factor_gt 0.0453
_refine_ls_shift/su_max 0.004
_refine_ls_shift/su_mean 0.000
_refine_ls_structure_factor_coef Fsqd
_refine_ls_weighting_details 'w=1/[\s^2^(Fo^2^)+(0.0716P)^2^+3.5449P] where P=(Fo^2^+2Fc^2^)/3'
_refine_ls_weighting_scheme calc
_refine_ls_wR_factor_gt 0.1160
_refine_ls_wR_factor_ref 0.1239
_reflns_Friedel_coverage 0.000
_reflns_number_gt 12578
_reflns_number_total 14829
_reflns_threshold_expression 'I > 2\s(I)'
_cod_data_source_file d3dt03641c2.cif
_cod_data_source_block 1_a
_cod_depositor_comments 'Adding full bibliography for 7714567--7714572.cif.'
_cod_original_sg_symbol_H-M 'P 21/c'
_cod_original_formula_sum 'C82 H96 N2 O4.50 Zr2'
_cod_database_code 7714569
_shelx_shelxl_version_number 2016/6
_shelx_space_group_comment
;
The symmetry employed for this shelxl refinement is uniquely defined
by the following loop, which should always be used as a source of
symmetry information in preference to the above space-group names.
They are only intended as comments.
;

loop_
_space_group_symop_operation_xyz
'x, y, z'
'-x, y+1/2, -z+1/2'
'-x, -y, -z'
'x, -y-1/2, z-1/2'

loop_
_atom_site_label
_atom_site_type_symbol
_atom_site_fract_x
_atom_site_fract_y
_atom_site_fract_z
_atom_site_U_iso_or_equiv
_atom_site_adp_type
_atom_site_occupancy
_atom_site_site_symmetry_order
_atom_site_calc_flag
_atom_site_refinement_flags_posn
_atom_site_refinement_flags_adp
_atom_site_refinement_flags_occupancy
_atom_site_disorder_assembly
_atom_site_disorder_group
Zr1 Zr 0.28092(2) 0.39390(2) 0.60152(2) 0.04102(8) Uani 1 1 d . . . . .
Zr2 Zr 0.60500(2) 0.43961(2) 0.64594(2) 0.03764(7) Uani 1 1 d . . . . .
O1 O 0.18255(9) 0.36778(19) 0.58750(5) 0.0411(4) Uani 1 1 d . . . . .
O2 O 0.70411(9) 0.43747(19) 0.65967(5) 0.0400(4) Uani 1 1 d . . . . .
O3 O 0.30087(14) 0.2622(3) 0.54937(6) 0.0680(6) Uani 1 1 d . . . . .
O4 O 0.63079(11) 0.2871(2) 0.60046(5) 0.0526(5) Uani 1 1 d . . . . .
N1 N 0.25967(10) 0.1684(2) 0.62122(6) 0.0374(4) Uani 1 1 d . . . . .
N2 N 0.61913(10) 0.2301(2) 0.67839(5) 0.0349(4) Uani 1 1 d . . . . .
C1 C 0.12563(12) 0.2983(3) 0.59487(7) 0.0390(5) Uani 1 1 d . . . . .
C2 C 0.05982(13) 0.3561(3) 0.58821(7) 0.0420(5) Uani 1 1 d . . . . .
C3 C 0.00232(13) 0.2831(3) 0.59799(8) 0.0475(6) Uani 1 1 d . . . . .
H3 H -0.042106 0.320399 0.593492 0.057 Uiso 1 1 calc R U . . .
C4 C 0.00604(14) 0.1581(3) 0.61405(8) 0.0478(6) Uani 1 1 d . . . . .
C5 C 0.07120(14) 0.1053(3) 0.61979(8) 0.0440(6) Uani 1 1 d . . . . .
H5 H 0.075168 0.020857 0.630963 0.053 Uiso 1 1 calc R U . . .
C6 C 0.13167(13) 0.1710(3) 0.60983(7) 0.0409(5) Uani 1 1 d . . . . .
C7 C 0.19908(13) 0.1014(3) 0.61606(7) 0.0409(5) Uani 1 1 d . . . . .
C8 C 0.19844(15) -0.0370(3) 0.61723(9) 0.0509(7) Uani 1 1 d . . . . .
H8 H 0.157098 -0.083708 0.611342 0.061 Uiso 1 1 calc R U . . .
C9 C 0.25738(16) -0.1064(3) 0.62687(10) 0.0567(8) Uani 1 1 d . . . . .
H9 H 0.256667 -0.200455 0.628036 0.068 Uiso 1 1 calc R U . . .
C10 C 0.31718(15) -0.0378(3) 0.63477(9) 0.0507(7) Uani 1 1 d . . . . .
H10 H 0.357726 -0.083640 0.642473 0.061 Uiso 1 1 calc R U . . .
C11 C 0.31766(13) 0.0992(3) 0.63137(7) 0.0403(5) Uani 1 1 d . . . . .
C12 C 0.38181(12) 0.1782(3) 0.63649(7) 0.0403(5) Uani 1 1 d . . . . .
C13 C 0.38130(13) 0.3082(3) 0.62327(8) 0.0440(6) Uani 1 1 d . . . . .
C14 C 0.44349(13) 0.3798(3) 0.62679(8) 0.0474(6) Uani 1 1 d . . . . .
H14 H 0.444672 0.467688 0.617636 0.057 Uiso 1 1 calc R U . . .
C15 C 0.50400(13) 0.3284(3) 0.64311(7) 0.0420(5) Uani 1 1 d . . . . .
C16 C 0.50103(12) 0.1985(3) 0.65681(7) 0.0385(5) Uani 1 1 d . . . . .
C17 C 0.44060(13) 0.1241(3) 0.65383(7) 0.0398(5) Uani 1 1 d . . . . .
H17 H 0.439063 0.036998 0.663496 0.048 Uiso 1 1 calc R U . . .
C18 C 0.56462(12) 0.1450(3) 0.67453(7) 0.0376(5) Uani 1 1 d . . . . .
C19 C 0.56891(15) 0.0138(3) 0.68600(8) 0.0496(6) Uani 1 1 d . . . . .
H19 H 0.530309 -0.043766 0.683171 0.059 Uiso 1 1 calc R U . . .
C20 C 0.62977(17) -0.0319(3) 0.70150(10) 0.0580(8) Uani 1 1 d . . . . .
H20 H 0.633726 -0.121398 0.709215 0.070 Uiso 1 1 calc R U . . .
C21 C 0.68435(15) 0.0534(3) 0.70561(9) 0.0498(7) Uani 1 1 d . . . . .
H21 H 0.726763 0.022117 0.715757 0.060 Uiso 1 1 calc R U . . .
C22 C 0.67841(12) 0.1856(3) 0.69508(6) 0.0374(5) Uani 1 1 d . . . . .
C23 C 0.73889(12) 0.2746(3) 0.70239(6) 0.0371(5) Uani 1 1 d . . . . .
C24 C 0.78662(13) 0.2388(3) 0.72963(7) 0.0407(5) Uani 1 1 d . . . . .
H24 H 0.777322 0.162986 0.743922 0.049 Uiso 1 1 calc R U . . .
C25 C 0.84669(14) 0.3096(3) 0.73649(7) 0.0439(6) Uani 1 1 d . . . . .
C26 C 0.85880(15) 0.4200(3) 0.71517(8) 0.0513(7) Uani 1 1 d . . . . .
H26 H 0.900400 0.468259 0.719204 0.062 Uiso 1 1 calc R U . . .
C27 C 0.81329(14) 0.4638(3) 0.68820(8) 0.0473(6) Uani 1 1 d . . . . .
C28 C 0.75170(13) 0.3909(3) 0.68296(7) 0.0392(5) Uani 1 1 d . . . . .
C29 C 0.05279(13) 0.4930(3) 0.57020(7) 0.0464(6) Uani 1 1 d . . . . .
C30 C -0.02338(16) 0.5320(4) 0.56452(10) 0.0613(9) Uani 1 1 d . . . . .
H30A H -0.047229 0.463383 0.550321 0.092 Uiso 1 1 calc R U . . .
H30B H -0.026127 0.616718 0.551649 0.092 Uiso 1 1 calc R U . . .
H30C H -0.045381 0.540804 0.587957 0.092 Uiso 1 1 calc R U . . .
C31 C 0.08639(17) 0.6007(3) 0.59356(10) 0.0574(7) Uani 1 1 d . . . . .
H31A H 0.065259 0.601039 0.617341 0.086 Uiso 1 1 calc R U . . .
H31B H 0.079448 0.687264 0.582059 0.086 Uiso 1 1 calc R U . . .
H31C H 0.136020 0.582950 0.596262 0.086 Uiso 1 1 calc R U . . .
C32 C 0.08584(16) 0.4901(4) 0.53291(8) 0.0571(8) Uani 1 1 d . . . . .
H32A H 0.135586 0.473663 0.535695 0.086 Uiso 1 1 calc R U . . .
H32B H 0.078317 0.575441 0.520874 0.086 Uiso 1 1 calc R U . . .
H32C H 0.064710 0.419203 0.518385 0.086 Uiso 1 1 calc R U . . .
C33 C -0.05872(15) 0.0811(4) 0.62545(10) 0.0607(9) Uani 1 1 d . . . . .
C34 C -0.0480(8) -0.0633(18) 0.6147(6) 0.105(5) Uani 0.5 1 d . U P A 1
H34A H -0.035376 -0.067814 0.589325 0.158 Uiso 0.5 1 calc R U P A 1
H34B H -0.090843 -0.112951 0.618310 0.158 Uiso 0.5 1 calc R U P A 1
H34C H -0.010852 -0.101821 0.629695 0.158 Uiso 0.5 1 calc R U P A 1
C35 C -0.0639(10) 0.097(2) 0.6631(5) 0.112(5) Uani 0.5 1 d . U P A 1
H35A H -0.019518 0.075637 0.674814 0.168 Uiso 0.5 1 calc R U P A 1
H35B H -0.099840 0.038223 0.672185 0.168 Uiso 0.5 1 calc R U P A 1
H35C H -0.076067 0.189481 0.668495 0.168 Uiso 0.5 1 calc R U P A 1
C36 C -0.1219(6) 0.1269(14) 0.6038(4) 0.093(4) Uani 0.5 1 d . U P A 1
H36A H -0.130762 0.220565 0.608936 0.139 Uiso 0.5 1 calc R U P A 1
H36B H -0.162058 0.073887 0.610547 0.139 Uiso 0.5 1 calc R U P A 1
H36C H -0.113438 0.115669 0.578053 0.139 Uiso 0.5 1 calc R U P A 1
C34A C -0.0682(9) -0.046(2) 0.6035(4) 0.107(6) Uani 0.5 1 d . U P A 2
H34D H -0.081651 -0.023294 0.578661 0.160 Uiso 0.5 1 calc R U P A 2
H34E H -0.104472 -0.100309 0.614198 0.160 Uiso 0.5 1 calc R U P A 2
H34F H -0.024738 -0.095676 0.603567 0.160 Uiso 0.5 1 calc R U P A 2
C35A C -0.0545(10) 0.0339(18) 0.6648(5) 0.098(5) Uani 0.5 1 d . U P A 2
H35D H -0.020469 -0.037766 0.667048 0.147 Uiso 0.5 1 calc R U P A 2
H35E H -0.099880 0.001302 0.672035 0.147 Uiso 0.5 1 calc R U P A 2
H35F H -0.040446 0.107929 0.680358 0.147 Uiso 0.5 1 calc R U P A 2
C36A C -0.1252(6) 0.1668(17) 0.6254(4) 0.104(4) Uani 0.5 1 d . U P A 2
H36D H -0.118334 0.242867 0.641533 0.155 Uiso 0.5 1 calc R U P A 2
H36E H -0.164012 0.113292 0.633861 0.155 Uiso 0.5 1 calc R U P A 2
H36F H -0.135425 0.198373 0.600950 0.155 Uiso 0.5 1 calc R U P A 2
C37 C 0.89618(15) 0.2691(3) 0.76753(8) 0.0528(7) Uani 1 1 d . . . . .
C38 C 0.8623(3) 0.3066(7) 0.80284(11) 0.109(2) Uani 1 1 d . . . . .
H38A H 0.854663 0.402634 0.803474 0.164 Uiso 1 1 calc R U . . .
H38B H 0.892494 0.280644 0.823113 0.164 Uiso 1 1 calc R U . . .
H38C H 0.817820 0.260705 0.804614 0.164 Uiso 1 1 calc R U . . .
C39 C 0.9081(2) 0.1221(4) 0.76793(12) 0.0754(11) Uani 1 1 d . . . . .
H39A H 0.863964 0.076295 0.771290 0.113 Uiso 1 1 calc R U . . .
H39B H 0.940083 0.099283 0.787746 0.113 Uiso 1 1 calc R U . . .
H39C H 0.927865 0.094576 0.745003 0.113 Uiso 1 1 calc R U . . .
C40 C 0.9655(2) 0.3377(6) 0.76481(17) 0.116(2) Uani 1 1 d . . . . .
H40A H 0.984996 0.320095 0.741104 0.174 Uiso 1 1 calc R U . . .
H40B H 0.997056 0.303846 0.783647 0.174 Uiso 1 1 calc R U . . .
H40C H 0.959453 0.433388 0.767931 0.174 Uiso 1 1 calc R U . . .
C41 C 0.82881(16) 0.5866(4) 0.66530(10) 0.0626(9) Uani 1 1 d . . . . .
C42 C 0.9027(2) 0.6361(6) 0.67266(17) 0.113(2) Uani 1 1 d . . . . .
H42A H 0.907161 0.665407 0.697773 0.169 Uiso 1 1 calc R U . . .
H42B H 0.912525 0.710578 0.656594 0.169 Uiso 1 1 calc R U . . .
H42C H 0.935473 0.564160 0.668327 0.169 Uiso 1 1 calc R U . . .
C43 C 0.82267(18) 0.5527(4) 0.62496(10) 0.0671(10) Uani 1 1 d . . . . .
H43A H 0.851566 0.475464 0.619794 0.101 Uiso 1 1 calc R U . . .
H43B H 0.838142 0.628498 0.610712 0.101 Uiso 1 1 calc R U . . .
H43C H 0.774373 0.532516 0.618674 0.101 Uiso 1 1 calc R U . . .
C44 C 0.7788(2) 0.6998(4) 0.67432(11) 0.0675(9) Uani 1 1 d . . . . .
H44A H 0.731364 0.673092 0.667995 0.101 Uiso 1 1 calc R U . . .
H44B H 0.790963 0.779060 0.660547 0.101 Uiso 1 1 calc R U . . .
H44C H 0.782083 0.719485 0.700145 0.101 Uiso 1 1 calc R U . . .
C45 C 0.33112(18) 0.5495(4) 0.56484(11) 0.0662(9) Uani 1 1 d . . . . .
H45A H 0.346511 0.624859 0.580086 0.079 Uiso 1 1 calc R U . . .
H45B H 0.372956 0.509540 0.554401 0.079 Uiso 1 1 calc R U . . .
C46 C 0.28796(17) 0.6024(4) 0.53510(9) 0.0604(8) Uani 1 1 d . . . . .
C47 C 0.2812(3) 0.5386(5) 0.50204(10) 0.0821(13) Uani 1 1 d . . . . .
H47 H 0.307834 0.461438 0.497585 0.099 Uiso 1 1 calc R U . . .
C48 C 0.2361(3) 0.5859(7) 0.47531(12) 0.1020(17) Uani 1 1 d . . . . .
H48 H 0.231404 0.539171 0.453174 0.122 Uiso 1 1 calc R U . . .
C49 C 0.1988(2) 0.6972(7) 0.48047(15) 0.1008(19) Uani 1 1 d . . . . .
H49 H 0.168457 0.729171 0.462024 0.121 Uiso 1 1 calc R U . . .
C50 C 0.2052(2) 0.7633(5) 0.51228(15) 0.0882(15) Uani 1 1 d . . . . .
H50 H 0.179206 0.841892 0.516021 0.106 Uiso 1 1 calc R U . . .
C51 C 0.2492(2) 0.7168(5) 0.53923(12) 0.0744(10) Uani 1 1 d . . . . .
H51 H 0.253033 0.764731 0.561213 0.089 Uiso 1 1 calc R U . . .
C52 C 0.26241(18) 0.5392(3) 0.64769(9) 0.0556(7) Uani 1 1 d . . . . .
H52A H 0.304304 0.590322 0.654557 0.067 Uiso 1 1 calc R U . . .
H52B H 0.223202 0.599968 0.642715 0.067 Uiso 1 1 calc R U . . .
C53 C 0.24584(17) 0.4361(3) 0.67396(8) 0.0519(7) Uani 1 1 d . . . . .
C54 C 0.17931(19) 0.3835(4) 0.67604(9) 0.0595(8) Uani 1 1 d . . . . .
H54 H 0.142654 0.422089 0.662247 0.071 Uiso 1 1 calc R U . . .
C55 C 0.1661(2) 0.2755(5) 0.69806(10) 0.0766(11) Uani 1 1 d . . . . .
H55 H 0.120492 0.241104 0.699256 0.092 Uiso 1 1 calc R U . . .
C56 C 0.2187(3) 0.2176(5) 0.71821(10) 0.0854(13) Uani 1 1 d . . . . .
H56 H 0.209487 0.142669 0.732872 0.102 Uiso 1 1 calc R U . . .
C57 C 0.2847(3) 0.2694(4) 0.71691(11) 0.0790(11) Uani 1 1 d . . . . .
H57 H 0.320979 0.230847 0.731008 0.095 Uiso 1 1 calc R U . . .
C58 C 0.2980(2) 0.3760(4) 0.69535(10) 0.0640(8) Uani 1 1 d . . . . .
H58 H 0.343650 0.410581 0.694791 0.077 Uiso 1 1 calc R U . . .
C59 C 0.2458(3) 0.2034(6) 0.52742(13) 0.0930(14) Uani 1 1 d . . . . .
H59A H 0.211712 0.271673 0.519861 0.112 Uiso 1 1 calc R U . . .
H59B H 0.221613 0.133624 0.541064 0.112 Uiso 1 1 calc R U . . .
C60 C 0.2802(5) 0.1458(10) 0.4955(2) 0.163(4) Uani 1 1 d . . . . .
H60A H 0.258709 0.059941 0.488837 0.195 Uiso 1 1 calc R U . . .
H60B H 0.276162 0.206670 0.474685 0.195 Uiso 1 1 calc R U . . .
C61 C 0.3524(5) 0.1271(10) 0.50606(19) 0.157(4) Uani 1 1 d . . . . .
H61A H 0.382644 0.149048 0.485692 0.188 Uiso 1 1 calc R U . . .
H61B H 0.360768 0.033743 0.513065 0.188 Uiso 1 1 calc R U . . .
C62 C 0.3676(3) 0.2167(7) 0.53715(14) 0.1056(19) Uani 1 1 d . . . . .
H62A H 0.392583 0.168292 0.556611 0.127 Uiso 1 1 calc R U . . .
H62B H 0.396359 0.292618 0.529550 0.127 Uiso 1 1 calc R U . . .
C63 C 0.61895(19) 0.5856(4) 0.59791(10) 0.0647(9) Uani 0.5 1 d . . P B 1
H63C H 0.655862 0.647910 0.605678 0.078 Uiso 0.5 1 calc R U P B 1
H63D H 0.638439 0.532067 0.578200 0.078 Uiso 0.5 1 calc R U P B 1
C64 C 0.5649(8) 0.6675(14) 0.5811(3) 0.0498(15) Uani 0.5 1 d D U P B 1
C65 C 0.5453(4) 0.6267(10) 0.5465(2) 0.0627(16) Uani 0.5 1 d D U P B 1
H65 H 0.568697 0.554876 0.535614 0.075 Uiso 0.5 1 calc R U P B 1
C66 C 0.4920(5) 0.6898(11) 0.5279(3) 0.0757(18) Uani 0.5 1 d D U P B 1
H66 H 0.479470 0.662072 0.504194 0.091 Uiso 0.5 1 calc R U P B 1
C67 C 0.4563(5) 0.7952(12) 0.5441(2) 0.0775(19) Uani 0.5 1 d D U P B 1
H67 H 0.417464 0.832880 0.531950 0.093 Uiso 0.5 1 calc R U P B 1
C68 C 0.4765(5) 0.8451(12) 0.5774(3) 0.0790(18) Uani 0.5 1 d D U P B 1
H68 H 0.457220 0.923718 0.587022 0.095 Uiso 0.5 1 calc R U P B 1
C69 C 0.5278(4) 0.7711(10) 0.5960(3) 0.0658(16) Uani 0.5 1 d D U P B 1
H69 H 0.537625 0.793746 0.620393 0.079 Uiso 0.5 1 calc R U P B 1
C63A C 0.61895(19) 0.5856(4) 0.59791(10) 0.0647(9) Uani 0.5 1 d . U P B 2
H63A H 0.655909 0.648216 0.605418 0.078 Uiso 0.5 1 calc R U P B 2
H63B H 0.637698 0.532541 0.577908 0.078 Uiso 0.5 1 calc R U P B 2
C64A C 0.5632(8) 0.6660(14) 0.5823(4) 0.0534(15) Uani 0.5 1 d D U P B 2
C65A C 0.5214(5) 0.6400(11) 0.5522(3) 0.0733(18) Uani 0.5 1 d D U P B 2
H65A H 0.527829 0.555721 0.541428 0.088 Uiso 0.5 1 calc R U P B 2
C66A C 0.4716(5) 0.7196(11) 0.5358(3) 0.0804(19) Uani 0.5 1 d D U P B 2
H66A H 0.448334 0.701225 0.513626 0.096 Uiso 0.5 1 calc R U P B 2
C67A C 0.4616(6) 0.8289(12) 0.5569(4) 0.090(2) Uani 0.5 1 d D U P B 2
H67A H 0.421345 0.879618 0.551436 0.108 Uiso 0.5 1 calc R U P B 2
C68A C 0.5028(5) 0.8747(12) 0.5851(3) 0.0891(19) Uani 0.5 1 d D U P B 2
H68A H 0.495268 0.959241 0.595557 0.107 Uiso 0.5 1 calc R U P B 2
C69A C 0.5569(5) 0.7902(10) 0.5979(3) 0.0744(17) Uani 0.5 1 d D U P B 2
H69A H 0.587896 0.818237 0.616532 0.089 Uiso 0.5 1 calc R U P B 2
C70 C 0.5613(2) 0.6062(3) 0.68003(11) 0.0642(9) Uani 1 1 d . . . . .
H70A H 0.591569 0.685130 0.681583 0.077 Uiso 1 1 calc R U . . .
H70B H 0.513465 0.631665 0.672981 0.077 Uiso 1 1 calc R U . . .
C71 C 0.56523(18) 0.5210(4) 0.71230(9) 0.0592(8) Uani 1 1 d . . . . .
C72 C 0.51105(19) 0.4352(4) 0.72176(11) 0.0650(9) Uani 1 1 d . . . . .
H72 H 0.467993 0.441289 0.709131 0.078 Uiso 1 1 calc R U . . .
C73 C 0.5188(2) 0.3424(5) 0.74889(11) 0.0764(11) Uani 1 1 d . . . . .
H73 H 0.481569 0.284777 0.754227 0.092 Uiso 1 1 calc R U . . .
C74 C 0.5805(3) 0.3326(5) 0.76844(11) 0.0796(11) Uani 1 1 d . . . . .
H74 H 0.585785 0.269095 0.787195 0.096 Uiso 1 1 calc R U . . .
C75 C 0.6340(2) 0.4174(5) 0.75996(11) 0.0757(11) Uani 1 1 d . . . . .
H75 H 0.676365 0.413247 0.773325 0.091 Uiso 1 1 calc R U . . .
C76 C 0.62652(18) 0.5074(4) 0.73241(9) 0.0623(8) Uani 1 1 d . . . . .
H76 H 0.664583 0.562715 0.726806 0.075 Uiso 1 1 calc R U . . .
C77 C 0.5853(2) 0.2518(6) 0.57034(10) 0.0824(12) Uani 1 1 d . . . . .
H77A H 0.542920 0.208456 0.579073 0.099 Uiso 1 1 calc R U . . .
H77B H 0.571924 0.331790 0.556440 0.099 Uiso 1 1 calc R U . . .
C78 C 0.6235(4) 0.1624(9) 0.54834(17) 0.132(3) Uani 1 1 d . . . . .
H78A H 0.646777 0.210612 0.528748 0.159 Uiso 1 1 calc R U . . .
H78B H 0.592832 0.093937 0.537607 0.159 Uiso 1 1 calc R U . . .
C79 C 0.6758(4) 0.1009(8) 0.5739(2) 0.131(3) Uani 1 1 d . . . . .
H79A H 0.655889 0.023711 0.586521 0.157 Uiso 1 1 calc R U . . .
H79B H 0.717509 0.072124 0.561035 0.157 Uiso 1 1 calc R U . . .
C80 C 0.69232(19) 0.2079(5) 0.59934(9) 0.0703(10) Uani 1 1 d . . . . .
H80A H 0.703990 0.171657 0.623492 0.084 Uiso 1 1 calc R U . . .
H80B H 0.731864 0.260931 0.590874 0.084 Uiso 1 1 calc R U . . .
O5 O 0.9207(6) 1.0191(10) 0.5060(3) 0.142(3) Uani 0.5 1 d D U P C -1
C81 C 0.9754(8) 1.1139(18) 0.5028(6) 0.105(4) Uani 0.5 1 d D U P C -1
H81A H 0.968659 1.187665 0.519931 0.126 Uiso 0.5 1 calc R U P C -1
H81B H 0.975186 1.150946 0.478060 0.126 Uiso 0.5 1 calc R U P C -1
C82 C 1.0436(7) 1.0456(15) 0.5107(4) 0.111(3) Uani 0.5 1 d D U P C -1
H82A H 1.079193 1.068559 0.492988 0.134 Uiso 0.5 1 calc R U P C -1
H82B H 1.061248 1.064345 0.535430 0.134 Uiso 0.5 1 calc R U P C -1
C83 C 1.0187(11) 0.905(2) 0.5066(8) 0.141(5) Uani 0.5 1 d D U P C -1
H83A H 1.028707 0.857178 0.529411 0.169 Uiso 0.5 1 calc R U P C -1
H83B H 1.045688 0.861811 0.487521 0.169 Uiso 0.5 1 calc R U P C -1
C84 C 0.9394(10) 0.8883(15) 0.4970(6) 0.146(5) Uani 0.5 1 d D U P C -1
H84A H 0.930916 0.867955 0.471203 0.175 Uiso 0.5 1 calc R U P C -1
H84B H 0.916721 0.821211 0.512237 0.175 Uiso 0.5 1 calc R U P C -1

loop_
_atom_site_aniso_label
_atom_site_aniso_U_11
_atom_site_aniso_U_22
_atom_site_aniso_U_33
_atom_site_aniso_U_23
_atom_site_aniso_U_13
_atom_site_aniso_U_12
Zr1 0.03062(11) 0.03771(13) 0.05474(14) 0.00870(9) 0.00125(8) 0.00277(8)
Zr2 0.03042(11) 0.03561(13) 0.04688(12) 0.00631(8) 0.00038(8) 0.00023(7)
O1 0.0312(8) 0.0425(10) 0.0497(9) 0.0065(8) 0.0021(7) 0.0022(7)
O2 0.0316(8) 0.0435(10) 0.0448(9) 0.0096(7) -0.0017(7) -0.0028(7)
O3 0.0724(15) 0.0729(17) 0.0593(12) 0.0003(11) 0.0195(11) 0.0213(13)
O4 0.0523(11) 0.0598(13) 0.0455(10) -0.0032(9) -0.0066(8) 0.0037(9)
N1 0.0326(9) 0.0353(11) 0.0444(10) 0.0018(8) -0.0005(8) 0.0005(8)
N2 0.0328(9) 0.0358(11) 0.0363(9) 0.0000(8) 0.0016(7) 0.0003(8)
C1 0.0321(11) 0.0445(14) 0.0405(12) 0.0025(10) 0.0025(9) -0.0002(10)
C2 0.0362(12) 0.0484(15) 0.0416(12) 0.0059(11) 0.0028(9) 0.0045(11)
C3 0.0317(12) 0.0587(18) 0.0520(14) 0.0135(12) -0.0003(10) 0.0055(11)
C4 0.0341(12) 0.0558(17) 0.0534(15) 0.0129(13) -0.0006(10) -0.0006(12)
C5 0.0373(13) 0.0425(15) 0.0519(14) 0.0086(11) -0.0040(10) -0.0008(10)
C6 0.0326(11) 0.0445(14) 0.0456(13) 0.0004(11) -0.0026(9) 0.0014(10)
C7 0.0347(12) 0.0386(14) 0.0492(13) 0.0014(10) -0.0016(10) -0.0001(10)
C8 0.0382(13) 0.0387(15) 0.0754(19) 0.0006(13) -0.0056(12) -0.0043(11)
C9 0.0456(15) 0.0351(15) 0.089(2) 0.0033(14) -0.0057(14) -0.0004(12)
C10 0.0378(13) 0.0377(15) 0.0762(19) 0.0049(13) -0.0077(12) 0.0025(11)
C11 0.0338(12) 0.0383(14) 0.0488(13) 0.0027(10) -0.0007(10) 0.0031(10)
C12 0.0314(11) 0.0410(14) 0.0484(13) 0.0027(10) 0.0012(9) 0.0018(10)
C13 0.0311(11) 0.0397(14) 0.0611(15) 0.0091(11) -0.0004(10) 0.0033(10)
C14 0.0349(13) 0.0402(14) 0.0673(17) 0.0125(12) 0.0010(11) 0.0017(10)
C15 0.0331(11) 0.0401(14) 0.0530(14) 0.0054(11) 0.0016(10) 0.0006(10)
C16 0.0340(11) 0.0377(13) 0.0437(12) 0.0021(10) 0.0008(9) 0.0023(10)
C17 0.0356(12) 0.0350(13) 0.0488(13) 0.0051(10) -0.0005(10) 0.0004(10)
C18 0.0345(11) 0.0356(13) 0.0424(12) -0.0002(10) -0.0007(9) -0.0007(10)
C19 0.0450(14) 0.0362(14) 0.0670(17) 0.0052(12) -0.0143(12) -0.0062(11)
C20 0.0547(17) 0.0359(15) 0.082(2) 0.0085(14) -0.0233(15) -0.0041(13)
C21 0.0424(14) 0.0398(15) 0.0666(17) 0.0050(12) -0.0183(12) 0.0002(11)
C22 0.0359(11) 0.0377(13) 0.0385(11) 0.0013(9) -0.0018(9) -0.0009(10)
C23 0.0337(11) 0.0395(13) 0.0379(11) 0.0008(9) 0.0000(9) -0.0015(10)
C24 0.0376(12) 0.0427(14) 0.0416(12) 0.0061(10) -0.0024(9) -0.0022(10)
C25 0.0376(12) 0.0475(15) 0.0462(13) 0.0059(11) -0.0060(10) -0.0026(11)
C26 0.0360(13) 0.0584(18) 0.0590(16) 0.0113(13) -0.0071(11) -0.0118(12)
C27 0.0380(13) 0.0500(16) 0.0538(15) 0.0142(12) -0.0035(11) -0.0083(11)
C28 0.0341(11) 0.0427(14) 0.0406(12) 0.0038(10) -0.0005(9) -0.0028(10)
C29 0.0349(12) 0.0535(17) 0.0509(14) 0.0159(12) 0.0043(10) 0.0079(11)
C30 0.0404(14) 0.069(2) 0.075(2) 0.0317(17) 0.0052(13) 0.0128(14)
C31 0.0526(17) 0.0503(18) 0.0694(19) 0.0092(14) 0.0036(14) 0.0106(13)
C32 0.0492(15) 0.072(2) 0.0506(15) 0.0224(15) 0.0061(12) 0.0063(15)
C33 0.0340(14) 0.071(2) 0.077(2) 0.0295(17) -0.0016(13) -0.0027(13)
C34 0.057(6) 0.080(6) 0.179(15) 0.037(8) 0.013(7) -0.026(5)
C35 0.066(6) 0.175(14) 0.097(7) 0.036(10) 0.035(5) -0.028(9)
C36 0.037(4) 0.093(8) 0.147(10) 0.061(8) -0.024(6) -0.015(4)
C34A 0.098(11) 0.125(11) 0.099(8) -0.035(8) 0.033(7) -0.073(9)
C35A 0.077(7) 0.147(13) 0.070(5) 0.049(8) -0.001(5) -0.051(9)
C36A 0.040(4) 0.106(9) 0.165(11) 0.068(9) 0.019(7) -0.003(5)
C37 0.0464(14) 0.0570(18) 0.0543(15) 0.0099(13) -0.0143(12) -0.0071(13)
C38 0.118(4) 0.153(5) 0.055(2) -0.011(3) -0.031(2) 0.039(4)
C39 0.076(2) 0.068(2) 0.081(2) 0.0187(19) -0.0332(19) 0.0008(19)
C40 0.067(2) 0.126(4) 0.152(5) 0.084(4) -0.063(3) -0.043(3)
C41 0.0417(15) 0.066(2) 0.079(2) 0.0349(17) -0.0110(14) -0.0165(14)
C42 0.063(2) 0.116(4) 0.157(5) 0.089(4) -0.041(3) -0.049(3)
C43 0.0476(16) 0.082(3) 0.072(2) 0.0327(18) 0.0160(14) -0.0010(16)
C44 0.077(2) 0.0485(19) 0.076(2) 0.0165(16) -0.0111(17) -0.0166(16)
C45 0.0536(18) 0.069(2) 0.076(2) 0.0306(18) 0.0036(15) -0.0097(16)
C46 0.0516(16) 0.068(2) 0.0620(18) 0.0241(16) 0.0153(14) 0.0013(15)
C47 0.096(3) 0.093(3) 0.059(2) 0.020(2) 0.0299(19) 0.021(2)
C48 0.120(4) 0.135(5) 0.052(2) 0.026(2) 0.010(2) 0.000(4)
C49 0.071(3) 0.141(5) 0.090(3) 0.067(3) 0.004(2) 0.008(3)
C50 0.067(2) 0.086(3) 0.111(4) 0.046(3) 0.019(2) 0.021(2)
C51 0.072(2) 0.070(2) 0.082(2) 0.015(2) 0.0132(18) 0.0067(19)
C52 0.0565(17) 0.0380(16) 0.0720(19) -0.0018(13) -0.0082(14) 0.0007(12)
C53 0.0604(17) 0.0415(15) 0.0538(15) -0.0098(12) -0.0015(13) 0.0061(13)
C54 0.0646(19) 0.060(2) 0.0540(16) -0.0094(14) 0.0061(14) 0.0041(15)
C55 0.092(3) 0.080(3) 0.0591(19) -0.0122(18) 0.0178(18) -0.024(2)
C56 0.135(4) 0.068(3) 0.0540(19) 0.0056(17) 0.003(2) -0.006(3)
C57 0.104(3) 0.064(2) 0.068(2) 0.0074(18) -0.014(2) 0.005(2)
C58 0.073(2) 0.055(2) 0.0637(19) -0.0046(15) -0.0088(16) 0.0063(16)
C59 0.110(4) 0.095(4) 0.075(3) -0.028(2) 0.015(2) 0.007(3)
C60 0.190(9) 0.177(8) 0.123(5) -0.078(6) 0.057(6) 0.003(7)
C61 0.181(8) 0.186(8) 0.105(4) -0.039(5) 0.027(5) 0.095(7)
C62 0.097(3) 0.132(5) 0.088(3) -0.004(3) 0.027(3) 0.061(3)
C63 0.0584(18) 0.068(2) 0.0675(19) 0.0279(16) 0.0105(14) 0.0119(15)
C64 0.045(3) 0.051(3) 0.054(3) 0.017(3) 0.006(2) -0.002(2)
C65 0.057(4) 0.073(3) 0.058(3) 0.014(2) 0.001(3) 0.003(3)
C66 0.065(4) 0.089(4) 0.072(4) 0.016(3) -0.009(3) 0.008(3)
C67 0.059(3) 0.093(4) 0.081(4) 0.009(4) 0.002(3) 0.014(3)
C68 0.062(3) 0.098(4) 0.077(4) 0.008(3) -0.003(3) 0.022(3)
C69 0.061(3) 0.064(3) 0.072(3) 0.013(3) 0.003(3) 0.015(3)
C63A 0.0584(18) 0.068(2) 0.0675(19) 0.0279(16) 0.0105(14) 0.0119(15)
C64A 0.049(3) 0.055(3) 0.056(3) 0.018(3) 0.006(2) -0.002(3)
C65A 0.071(4) 0.069(3) 0.079(4) 0.026(3) -0.018(3) -0.011(3)
C66A 0.065(4) 0.092(4) 0.084(4) 0.015(3) -0.004(3) 0.009(3)
C67A 0.069(3) 0.108(4) 0.093(5) 0.004(4) 0.009(3) 0.018(3)
C68A 0.090(4) 0.088(4) 0.090(4) 0.004(3) 0.016(3) 0.024(3)
C69A 0.088(4) 0.065(3) 0.071(3) 0.012(3) 0.011(3) 0.010(3)
C70 0.067(2) 0.0427(17) 0.083(2) -0.0120(15) 0.0120(17) 0.0000(15)
C71 0.0568(17) 0.0536(18) 0.0678(18) -0.0209(15) 0.0160(14) -0.0040(14)
C72 0.0553(18) 0.066(2) 0.075(2) -0.0187(17) 0.0179(15) -0.0091(15)
C73 0.080(3) 0.078(3) 0.072(2) -0.015(2) 0.031(2) -0.020(2)
C74 0.096(3) 0.085(3) 0.059(2) -0.0073(19) 0.025(2) -0.002(2)
C75 0.073(2) 0.092(3) 0.062(2) -0.026(2) 0.0097(17) 0.000(2)
C76 0.0605(18) 0.068(2) 0.0592(18) -0.0211(16) 0.0156(14) -0.0126(16)
C77 0.081(3) 0.108(4) 0.0574(19) -0.017(2) -0.0185(18) 0.001(2)
C78 0.135(5) 0.171(7) 0.090(4) -0.055(4) -0.015(3) -0.002(5)
C79 0.132(5) 0.125(5) 0.135(5) -0.059(4) -0.007(4) 0.047(4)
C80 0.0597(19) 0.098(3) 0.0537(17) -0.0053(18) 0.0100(14) 0.0216(19)
O5 0.120(6) 0.114(6) 0.191(8) 0.015(6) 0.000(6) 0.020(5)
C81 0.103(7) 0.098(6) 0.113(9) -0.005(6) 0.011(7) 0.023(5)
C82 0.104(6) 0.120(8) 0.111(7) -0.009(7) 0.031(6) 0.040(6)
C83 0.139(8) 0.108(7) 0.177(13) 0.025(9) 0.062(9) 0.039(7)
C84 0.160(10) 0.100(7) 0.177(12) -0.004(9) -0.003(10) 0.025(7)

loop_
_atom_type_symbol
_atom_type_description
_atom_type_scat_dispersion_real
_atom_type_scat_dispersion_imag
_atom_type_scat_source
C C 0.0181 0.0091 'International Tables Vol C Tables 4.2.6.8 and 6.1.1.4'
H H 0.0000 0.0000 'International Tables Vol C Tables 4.2.6.8 and 6.1.1.4'
N N 0.0311 0.0180 'International Tables Vol C Tables 4.2.6.8 and 6.1.1.4'
O O 0.0492 0.0322 'International Tables Vol C Tables 4.2.6.8 and 6.1.1.4'
Zr Zr -0.1862 2.2449 'International Tables Vol C Tables 4.2.6.8 and 6.1.1.4'

loop_
_geom_angle_atom_site_label_1
_geom_angle_atom_site_label_2
_geom_angle_atom_site_label_3
_geom_angle
_geom_angle_site_symmetry_1
_geom_angle_site_symmetry_3
_geom_angle_publ_flag
O1 Zr1 C13 149.01(9) . . ?
O1 Zr1 C52 96.80(10) . . ?
C13 Zr1 C52 97.08(11) . . ?
O1 Zr1 C45 110.43(10) . . ?
C13 Zr1 C45 95.90(12) . . ?
C52 Zr1 C45 94.59(15) . . ?
O1 Zr1 O3 83.25(9) . . ?
C13 Zr1 O3 85.73(10) . . ?
C52 Zr1 O3 174.01(11) . . ?
C45 Zr1 O3 79.82(14) . . ?
O1 Zr1 N1 77.70(7) . . ?
C13 Zr1 N1 71.52(9) . . ?
C52 Zr1 N1 110.16(10) . . ?
C45 Zr1 N1 153.15(12) . . ?
O3 Zr1 N1 75.73(8) . . ?
O1 Zr1 C53 91.31(9) . . ?
C13 Zr1 C53 86.44(10) . . ?
C52 Zr1 C53 31.21(11) . . ?
C45 Zr1 C53 124.94(14) . . ?
O3 Zr1 C53 154.71(10) . . ?
N1 Zr1 C53 78.97(8) . . ?
O2 Zr2 C15 147.49(9) . . ?
O2 Zr2 C70 103.55(12) . . ?
C15 Zr2 C70 93.56(12) . . ?
O2 Zr2 C63A 94.47(11) . . ?
C15 Zr2 C63A 113.05(12) . . ?
C70 Zr2 C63A 90.49(15) . . ?
O2 Zr2 C63 94.47(11) . . ?
C15 Zr2 C63 113.05(12) . . ?
C70 Zr2 C63 90.49(15) . . ?
O2 Zr2 O4 87.68(8) . . ?
C15 Zr2 O4 80.57(9) . . ?
C70 Zr2 O4 166.17(12) . . ?
C63A Zr2 O4 80.47(12) . . ?
C63 Zr2 O4 80.47(12) . . ?
O2 Zr2 N2 76.39(7) . . ?
C15 Zr2 N2 71.42(8) . . ?
C70 Zr2 N2 113.80(11) . . ?
C63A Zr2 N2 155.34(11) . . ?
C63 Zr2 N2 155.34(11) . . ?
O4 Zr2 N2 76.36(7) . . ?
O2 Zr2 C71 93.43(9) . . ?
C15 Zr2 C71 86.13(10) . . ?
C70 Zr2 C71 32.82(13) . . ?
C63A Zr2 C71 122.70(14) . . ?
C63 Zr2 C71 122.70(14) . . ?
O4 Zr2 C71 156.55(10) . . ?
N2 Zr2 C71 81.14(10) . . ?
C1 O1 Zr1 143.75(16) . . ?
C28 O2 Zr2 145.53(16) . . ?
C62 O3 C59 110.0(4) . . ?
C62 O3 Zr1 126.0(3) . . ?
C59 O3 Zr1 123.6(2) . . ?
C80 O4 C77 109.3(3) . . ?
C80 O4 Zr2 125.05(19) . . ?
C77 O4 Zr2 125.5(2) . . ?
C7 N1 C11 119.0(2) . . ?
C7 N1 Zr1 124.92(17) . . ?
C11 N1 Zr1 114.73(16) . . ?
C18 N2 C22 118.7(2) . . ?
C18 N2 Zr2 114.38(15) . . ?
C22 N2 Zr2 126.21(16) . . ?
O1 C1 C6 119.8(2) . . ?
O1 C1 C2 119.3(2) . . ?
C6 C1 C2 120.9(2) . . ?
C3 C2 C1 117.2(3) . . ?
C3 C2 C29 121.7(2) . . ?
C1 C2 C29 121.1(2) . . ?
C2 C3 C4 123.8(2) . . ?
C2 C3 H3 118.1 . . ?
C4 C3 H3 118.1 . . ?
C5 C4 C3 117.0(3) . . ?
C5 C4 C33 120.5(3) . . ?
C3 C4 C33 122.5(2) . . ?
C4 C5 C6 122.8(3) . . ?
C4 C5 H5 118.6 . . ?
C6 C5 H5 118.6 . . ?
C5 C6 C1 118.3(2) . . ?
C5 C6 C7 117.9(2) . . ?
C1 C6 C7 123.8(2) . . ?
N1 C7 C8 119.9(2) . . ?
N1 C7 C6 122.3(2) . . ?
C8 C7 C6 117.8(2) . . ?
C9 C8 C7 120.5(3) . . ?
C9 C8 H8 119.8 . . ?
C7 C8 H8 119.8 . . ?
C10 C9 C8 119.2(3) . . ?
C10 C9 H9 120.4 . . ?
C8 C9 H9 120.4 . . ?
C9 C10 C11 119.3(3) . . ?
C9 C10 H10 120.4 . . ?
C11 C10 H10 120.4 . . ?
N1 C11 C10 121.7(2) . . ?
N1 C11 C12 116.2(2) . . ?
C10 C11 C12 122.0(2) . . ?
C13 C12 C17 121.6(2) . . ?
C13 C12 C11 117.2(2) . . ?
C17 C12 C11 121.1(2) . . ?
C12 C13 C14 116.6(2) . . ?
C12 C13 Zr1 118.94(18) . . ?
C14 C13 Zr1 124.3(2) . . ?
C15 C14 C13 123.6(3) . . ?
C15 C14 H14 118.2 . . ?
C13 C14 H14 118.2 . . ?
C14 C15 C16 117.3(2) . . ?
C14 C15 Zr2 123.4(2) . . ?
C16 C15 Zr2 119.21(18) . . ?
C17 C16 C15 120.9(2) . . ?
C17 C16 C18 121.8(2) . . ?
C15 C16 C18 117.3(2) . . ?
C16 C17 C12 119.9(2) . . ?
C16 C17 H17 120.1 . . ?
C12 C17 H17 120.1 . . ?
N2 C18 C19 121.6(2) . . ?
N2 C18 C16 116.7(2) . . ?
C19 C18 C16 121.6(2) . . ?
C20 C19 C18 119.3(3) . . ?
C20 C19 H19 120.3 . . ?
C18 C19 H19 120.3 . . ?
C21 C20 C19 119.2(3) . . ?
C21 C20 H20 120.4 . . ?
C19 C20 H20 120.4 . . ?
C20 C21 C22 120.7(3) . . ?
C20 C21 H21 119.6 . . ?
C22 C21 H21 119.6 . . ?
N2 C22 C21 120.3(2) . . ?
N2 C22 C23 122.1(2) . . ?
C21 C22 C23 117.6(2) . . ?
C28 C23 C24 117.8(2) . . ?
C28 C23 C22 123.7(2) . . ?
C24 C23 C22 118.5(2) . . ?
C25 C24 C23 122.6(2) . . ?
C25 C24 H24 118.7 . . ?
C23 C24 H24 118.7 . . ?
C24 C25 C26 117.4(2) . . ?
C24 C25 C37 120.6(3) . . ?
C26 C25 C37 122.0(2) . . ?
C25 C26 C27 123.6(3) . . ?
C25 C26 H26 118.2 . . ?
C27 C26 H26 118.2 . . ?
C26 C27 C28 117.1(3) . . ?
C26 C27 C41 121.8(3) . . ?
C28 C27 C41 121.2(2) . . ?
O2 C28 C23 120.0(2) . . ?
O2 C28 C27 118.4(2) . . ?
C23 C28 C27 121.5(2) . . ?
C31 C29 C32 110.2(3) . . ?
C31 C29 C30 107.0(3) . . ?
C32 C29 C30 107.2(2) . . ?
C31 C29 C2 111.0(2) . . ?
C32 C29 C2 109.8(3) . . ?
C30 C29 C2 111.5(2) . . ?
C29 C30 H30A 109.5 . . ?
C29 C30 H30B 109.5 . . ?
H30A C30 H30B 109.5 . . ?
C29 C30 H30C 109.5 . . ?
H30A C30 H30C 109.5 . . ?
H30B C30 H30C 109.5 . . ?
C29 C31 H31A 109.5 . . ?
C29 C31 H31B 109.5 . . ?
H31A C31 H31B 109.5 . . ?
C29 C31 H31C 109.5 . . ?
H31A C31 H31C 109.5 . . ?
H31B C31 H31C 109.5 . . ?
C29 C32 H32A 109.5 . . ?
C29 C32 H32B 109.5 . . ?
H32A C32 H32B 109.5 . . ?
C29 C32 H32C 109.5 . . ?
H32A C32 H32C 109.5 . . ?
H32B C32 H32C 109.5 . . ?
C35 C33 C36 114.5(10) . . ?
C34A C33 C35A 104.5(11) . . ?
C35 C33 C4 106.7(8) . . ?
C36 C33 C4 110.6(5) . . ?
C34A C33 C4 111.5(7) . . ?
C35A C33 C4 112.9(7) . . ?
C35 C33 C34 112.4(11) . . ?
C36 C33 C34 105.3(9) . . ?
C4 C33 C34 107.1(7) . . ?
C34A C33 C36A 112.1(10) . . ?
C35A C33 C36A 101.6(10) . . ?
C4 C33 C36A 113.5(6) . . ?
C33 C34 H34A 109.5 . . ?
C33 C34 H34B 109.5 . . ?
H34A C34 H34B 109.5 . . ?
C33 C34 H34C 109.5 . . ?
H34A C34 H34C 109.5 . . ?
H34B C34 H34C 109.5 . . ?
C33 C35 H35A 109.5 . . ?
C33 C35 H35B 109.5 . . ?
H35A C35 H35B 109.5 . . ?
C33 C35 H35C 109.5 . . ?
H35A C35 H35C 109.5 . . ?
H35B C35 H35C 109.5 . . ?
C33 C36 H36A 109.5 . . ?
C33 C36 H36B 109.5 . . ?
H36A C36 H36B 109.5 . . ?
C33 C36 H36C 109.5 . . ?
H36A C36 H36C 109.5 . . ?
H36B C36 H36C 109.5 . . ?
C33 C34A H34D 109.5 . . ?
C33 C34A H34E 109.5 . . ?
H34D C34A H34E 109.5 . . ?
C33 C34A H34F 109.5 . . ?
H34D C34A H34F 109.5 . . ?
H34E C34A H34F 109.5 . . ?
C33 C35A H35D 109.5 . . ?
C33 C35A H35E 109.5 . . ?
H35D C35A H35E 109.5 . . ?
C33 C35A H35F 109.5 . . ?
H35D C35A H35F 109.5 . . ?
H35E C35A H35F 109.5 . . ?
C33 C36A H36D 109.5 . . ?
C33 C36A H36E 109.5 . . ?
H36D C36A H36E 109.5 . . ?
C33 C36A H36F 109.5 . . ?
H36D C36A H36F 109.5 . . ?
H36E C36A H36F 109.5 . . ?
C39 C37 C40 108.4(4) . . ?
C39 C37 C38 107.8(4) . . ?
C40 C37 C38 109.9(4) . . ?
C39 C37 C25 111.3(3) . . ?
C40 C37 C25 111.6(3) . . ?
C38 C37 C25 107.8(3) . . ?
C37 C38 H38A 109.5 . . ?
C37 C38 H38B 109.5 . . ?
H38A C38 H38B 109.5 . . ?
C37 C38 H38C 109.5 . . ?
H38A C38 H38C 109.5 . . ?
H38B C38 H38C 109.5 . . ?
C37 C39 H39A 109.5 . . ?
C37 C39 H39B 109.5 . . ?
H39A C39 H39B 109.5 . . ?
C37 C39 H39C 109.5 . . ?
H39A C39 H39C 109.5 . . ?
H39B C39 H39C 109.5 . . ?
C37 C40 H40A 109.5 . . ?
C37 C40 H40B 109.5 . . ?
H40A C40 H40B 109.5 . . ?
C37 C40 H40C 109.5 . . ?
H40A C40 H40C 109.5 . . ?
H40B C40 H40C 109.5 . . ?
C42 C41 C27 110.9(3) . . ?
C42 C41 C43 107.5(4) . . ?
C27 C41 C43 110.3(3) . . ?
C42 C41 C44 107.9(4) . . ?
C27 C41 C44 110.4(3) . . ?
C43 C41 C44 109.8(3) . . ?
C41 C42 H42A 109.5 . . ?
C41 C42 H42B 109.5 . . ?
H42A C42 H42B 109.5 . . ?
C41 C42 H42C 109.5 . . ?
H42A C42 H42C 109.5 . . ?
H42B C42 H42C 109.5 . . ?
C41 C43 H43A 109.5 . . ?
C41 C43 H43B 109.5 . . ?
H43A C43 H43B 109.5 . . ?
C41 C43 H43C 109.5 . . ?
H43A C43 H43C 109.5 . . ?
H43B C43 H43C 109.5 . . ?
C41 C44 H44A 109.5 . . ?
C41 C44 H44B 109.5 . . ?
H44A C44 H44B 109.5 . . ?
C41 C44 H44C 109.5 . . ?
H44A C44 H44C 109.5 . . ?
H44B C44 H44C 109.5 . . ?
C46 C45 Zr1 116.8(2) . . ?
C46 C45 H45A 108.1 . . ?
Zr1 C45 H45A 108.1 . . ?
C46 C45 H45B 108.1 . . ?
Zr1 C45 H45B 108.1 . . ?
H45A C45 H45B 107.3 . . ?
C51 C46 C47 116.2(4) . . ?
C51 C46 C45 121.3(4) . . ?
C47 C46 C45 122.5(4) . . ?
C46 C47 C48 121.2(5) . . ?
C46 C47 H47 119.4 . . ?
C48 C47 H47 119.4 . . ?
C49 C48 C47 120.8(5) . . ?
C49 C48 H48 119.6 . . ?
C47 C48 H48 119.6 . . ?
C48 C49 C50 119.5(4) . . ?
C48 C49 H49 120.3 . . ?
C50 C49 H49 120.3 . . ?
C49 C50 C51 120.4(5) . . ?
C49 C50 H50 119.8 . . ?
C51 C50 H50 119.8 . . ?
C50 C51 C46 121.9(5) . . ?
C50 C51 H51 119.0 . . ?
C46 C51 H51 119.0 . . ?
C53 C52 Zr1 94.77(19) . . ?
C53 C52 H52A 112.8 . . ?
Zr1 C52 H52A 112.8 . . ?
C53 C52 H52B 112.8 . . ?
Zr1 C52 H52B 112.8 . . ?
H52A C52 H52B 110.2 . . ?
C54 C53 C58 117.2(3) . . ?
C54 C53 C52 121.4(3) . . ?
C58 C53 C52 121.1(3) . . ?
C54 C53 Zr1 103.6(2) . . ?
C58 C53 Zr1 106.8(2) . . ?
C52 C53 Zr1 54.02(16) . . ?
C55 C54 C53 120.7(4) . . ?
C55 C54 H54 119.6 . . ?
C53 C54 H54 119.6 . . ?
C56 C55 C54 120.6(4) . . ?
C56 C55 H55 119.7 . . ?
C54 C55 H55 119.7 . . ?
C55 C56 C57 119.5(4) . . ?
C55 C56 H56 120.2 . . ?
C57 C56 H56 120.2 . . ?
C58 C57 C56 120.1(4) . . ?
C58 C57 H57 119.9 . . ?
C56 C57 H57 119.9 . . ?
C57 C58 C53 121.8(4) . . ?
C57 C58 H58 119.1 . . ?
C53 C58 H58 119.1 . . ?
O3 C59 C60 105.7(5) . . ?
O3 C59 H59A 110.6 . . ?
C60 C59 H59A 110.6 . . ?
O3 C59 H59B 110.6 . . ?
C60 C59 H59B 110.6 . . ?
H59A C59 H59B 108.7 . . ?
C61 C60 C59 106.2(6) . . ?
C61 C60 H60A 110.5 . . ?
C59 C60 H60A 110.5 . . ?
C61 C60 H60B 110.5 . . ?
C59 C60 H60B 110.5 . . ?
H60A C60 H60B 108.7 . . ?
C60 C61 C62 107.7(5) . . ?
C60 C61 H61A 110.2 . . ?
C62 C61 H61A 110.2 . . ?
C60 C61 H61B 110.2 . . ?
C62 C61 H61B 110.2 . . ?
H61A C61 H61B 108.5 . . ?
O3 C62 C61 105.6(5) . . ?
O3 C62 H62A 110.6 . . ?
C61 C62 H62A 110.6 . . ?
O3 C62 H62B 110.6 . . ?
C61 C62 H62B 110.6 . . ?
H62A C62 H62B 108.7 . . ?
C64 C63 Zr2 126.2(7) . . ?
C64 C63 H63C 105.8 . . ?
Zr2 C63 H63C 105.8 . . ?
C64 C63 H63D 105.8 . . ?
Zr2 C63 H63D 105.8 . . ?
H63C C63 H63D 106.2 . . ?
C69 C64 C65 117.1(12) . . ?
C69 C64 C63 128.7(9) . . ?
C65 C64 C63 114.0(8) . . ?
C66 C65 C64 120.8(10) . . ?
C66 C65 H65 119.6 . . ?
C64 C65 H65 119.6 . . ?
C65 C66 C67 119.9(9) . . ?
C65 C66 H66 120.1 . . ?
C67 C66 H66 120.1 . . ?
C68 C67 C66 121.7(9) . . ?
C68 C67 H67 119.2 . . ?
C66 C67 H67 119.2 . . ?
C67 C68 C69 115.4(9) . . ?
C67 C68 H68 122.3 . . ?
C69 C68 H68 122.3 . . ?
C64 C69 C68 124.5(10) . . ?
C64 C69 H69 117.7 . . ?
C68 C69 H69 117.7 . . ?
C64A C63A Zr2 124.0(7) . . ?
C64A C63A H63A 106.3 . . ?
Zr2 C63A H63A 106.3 . . ?
C64A C63A H63B 106.3 . . ?
Zr2 C63A H63B 106.3 . . ?
H63A C63A H63B 106.4 . . ?
C69A C64A C65A 116.8(13) . . ?
C69A C64A C63A 114.0(9) . . ?
C65A C64A C63A 128.9(10) . . ?
C66A C65A C64A 129.2(12) . . ?
C66A C65A H65A 115.4 . . ?
C64A C65A H65A 115.4 . . ?
C67A C66A C65A 108.7(10) . . ?
C67A C66A H66A 125.6 . . ?
C65A C66A H66A 125.6 . . ?
C66A C67A C68A 128.0(10) . . ?
C66A C67A H67A 116.0 . . ?
C68A C67A H67A 116.0 . . ?
C67A C68A C69A 117.5(10) . . ?
C67A C68A H68A 121.2 . . ?
C69A C68A H68A 121.2 . . ?
C64A C69A C68A 118.1(11) . . ?
C64A C69A H69A 120.9 . . ?
C68A C69A H69A 120.9 . . ?
C71 C70 Zr2 90.4(2) . . ?
C71 C70 H70A 113.6 . . ?
Zr2 C70 H70A 113.6 . . ?
C71 C70 H70B 113.6 . . ?
Zr2 C70 H70B 113.6 . . ?
H70A C70 H70B 110.8 . . ?
C76 C71 C72 115.8(4) . . ?
C76 C71 C70 121.5(3) . . ?
C72 C71 C70 122.2(4) . . ?
C76 C71 Zr2 101.7(2) . . ?
C72 C71 Zr2 105.4(2) . . ?
C70 C71 Zr2 56.77(17) . . ?
C73 C72 C71 121.8(4) . . ?
C73 C72 H72 119.1 . . ?
C71 C72 H72 119.1 . . ?
C72 C73 C74 120.7(4) . . ?
C72 C73 H73 119.6 . . ?
C74 C73 H73 119.6 . . ?
C75 C74 C73 118.4(4) . . ?
C75 C74 H74 120.8 . . ?
C73 C74 H74 120.8 . . ?
C76 C75 C74 120.6(4) . . ?
C76 C75 H75 119.7 . . ?
C74 C75 H75 119.7 . . ?
C75 C76 C71 122.7(4) . . ?
C75 C76 H76 118.7 . . ?
C71 C76 H76 118.7 . . ?
C78 C77 O4 106.4(4) . . ?
C78 C77 H77A 110.5 . . ?
O4 C77 H77A 110.5 . . ?
C78 C77 H77B 110.5 . . ?
O4 C77 H77B 110.5 . . ?
H77A C77 H77B 108.6 . . ?
C77 C78 C79 104.3(4) . . ?
C77 C78 H78A 110.9 . . ?
C79 C78 H78A 110.9 . . ?
C77 C78 H78B 110.9 . . ?
C79 C78 H78B 110.9 . . ?
H78A C78 H78B 108.9 . . ?
C80 C79 C78 103.8(5) . . ?
C80 C79 H79A 111.0 . . ?
C78 C79 H79A 111.0 . . ?
C80 C79 H79B 111.0 . . ?
C78 C79 H79B 111.0 . . ?
H79A C79 H79B 109.0 . . ?
O4 C80 C79 105.0(4) . . ?
O4 C80 H80A 110.8 . . ?
C79 C80 H80A 110.8 . . ?
O4 C80 H80B 110.8 . . ?
C79 C80 H80B 110.8 . . ?
H80A C80 H80B 108.8 . . ?
C84 O5 C81 114.2(15) . . ?
O5 C81 C82 108.8(13) . . ?
O5 C81 H81A 109.9 . . ?
C82 C81 H81A 109.9 . . ?
O5 C81 H81B 109.9 . . ?
C82 C81 H81B 109.9 . . ?
H81A C81 H81B 108.3 . . ?
C83 C82 C81 97.6(12) . . ?
C83 C82 H82A 112.2 . . ?
C81 C82 H82A 112.2 . . ?
C83 C82 H82B 112.2 . . ?
C81 C82 H82B 112.2 . . ?
H82A C82 H82B 109.8 . . ?
C82 C83 C84 115.6(15) . . ?
C82 C83 H83A 108.4 . . ?
C84 C83 H83A 108.4 . . ?
C82 C83 H83B 108.4 . . ?
C84 C83 H83B 108.4 . . ?
H83A C83 H83B 107.4 . . ?
O5 C84 C83 95.7(15) . . ?
O5 C84 H84A 112.6 . . ?
C83 C84 H84A 112.6 . . ?
O5 C84 H84B 112.6 . . ?
C83 C84 H84B 112.6 . . ?
H84A C84 H84B 110.1 . . ?

loop_
_geom_bond_atom_site_label_1
_geom_bond_atom_site_label_2
_geom_bond_distance
_geom_bond_site_symmetry_2
_geom_bond_publ_flag
Zr1 O1 1.9809(17) . ?
Zr1 C13 2.261(2) . ?
Zr1 C52 2.289(3) . ?
Zr1 C45 2.305(3) . ?
Zr1 O3 2.385(2) . ?
Zr1 N1 2.427(2) . ?
Zr1 C53 2.818(3) . ?
Zr2 O2 1.9748(17) . ?
Zr2 C15 2.254(3) . ?
Zr2 C70 2.277(3) . ?
Zr2 C63A 2.332(3) . ?
Zr2 C63 2.332(3) . ?
Zr2 O4 2.345(2) . ?
Zr2 N2 2.446(2) . ?
Zr2 C71 2.721(3) . ?
O1 C1 1.338(3) . ?
O2 C28 1.336(3) . ?
O3 C62 1.452(5) . ?
O3 C59 1.455(6) . ?
O4 C80 1.435(4) . ?
O4 C77 1.453(4) . ?
N1 C7 1.363(3) . ?
N1 C11 1.368(3) . ?
N2 C18 1.365(3) . ?
N2 C22 1.368(3) . ?
C1 C6 1.403(4) . ?
C1 C2 1.418(4) . ?
C2 C3 1.388(4) . ?
C2 C29 1.539(4) . ?
C3 C4 1.397(4) . ?
C3 H3 0.9500 . ?
C4 C5 1.381(4) . ?
C4 C33 1.540(4) . ?
C5 C6 1.400(4) . ?
C5 H5 0.9500 . ?
C6 C7 1.495(4) . ?
C7 C8 1.397(4) . ?
C8 C9 1.379(4) . ?
C8 H8 0.9500 . ?
C9 C10 1.375(4) . ?
C9 H9 0.9500 . ?
C10 C11 1.388(4) . ?
C10 H10 0.9500 . ?
C11 C12 1.484(4) . ?
C12 C13 1.400(4) . ?
C12 C17 1.406(4) . ?
C13 C14 1.408(4) . ?
C14 C15 1.407(4) . ?
C14 H14 0.9500 . ?
C15 C16 1.407(4) . ?
C16 C17 1.392(4) . ?
C16 C18 1.485(3) . ?
C17 H17 0.9500 . ?
C18 C19 1.393(4) . ?
C19 C20 1.380(4) . ?
C19 H19 0.9500 . ?
C20 C21 1.368(4) . ?
C20 H20 0.9500 . ?
C21 C22 1.395(4) . ?
C21 H21 0.9500 . ?
C22 C23 1.496(3) . ?
C23 C28 1.402(4) . ?
C23 C24 1.404(3) . ?
C24 C25 1.384(4) . ?
C24 H24 0.9500 . ?
C25 C26 1.388(4) . ?
C25 C37 1.539(4) . ?
C26 C27 1.392(4) . ?
C26 H26 0.9500 . ?
C27 C28 1.410(4) . ?
C27 C41 1.535(4) . ?
C29 C31 1.528(5) . ?
C29 C32 1.536(4) . ?
C29 C30 1.536(4) . ?
C30 H30A 0.9800 . ?
C30 H30B 0.9800 . ?
C30 H30C 0.9800 . ?
C31 H31A 0.9800 . ?
C31 H31B 0.9800 . ?
C31 H31C 0.9800 . ?
C32 H32A 0.9800 . ?
C32 H32B 0.9800 . ?
C32 H32C 0.9800 . ?
C33 C35 1.41(2) . ?
C33 C36 1.520(10) . ?
C33 C34A 1.527(17) . ?
C33 C35A 1.537(15) . ?
C33 C34 1.52(2) . ?
C33 C36A 1.551(14) . ?
C34 H34A 0.9800 . ?
C34 H34B 0.9800 . ?
C34 H34C 0.9800 . ?
C35 H35A 0.9800 . ?
C35 H35B 0.9800 . ?
C35 H35C 0.9800 . ?
C36 H36A 0.9800 . ?
C36 H36B 0.9800 . ?
C36 H36C 0.9800 . ?
C34A H34D 0.9800 . ?
C34A H34E 0.9800 . ?
C34A H34F 0.9800 . ?
C35A H35D 0.9800 . ?
C35A H35E 0.9800 . ?
C35A H35F 0.9800 . ?
C36A H36D 0.9800 . ?
C36A H36E 0.9800 . ?
C36A H36F 0.9800 . ?
C37 C39 1.501(5) . ?
C37 C40 1.515(5) . ?
C37 C38 1.525(6) . ?
C38 H38A 0.9800 . ?
C38 H38B 0.9800 . ?
C38 H38C 0.9800 . ?
C39 H39A 0.9800 . ?
C39 H39B 0.9800 . ?
C39 H39C 0.9800 . ?
C40 H40A 0.9800 . ?
C40 H40B 0.9800 . ?
C40 H40C 0.9800 . ?
C41 C42 1.533(5) . ?
C41 C43 1.538(6) . ?
C41 C44 1.539(6) . ?
C42 H42A 0.9800 . ?
C42 H42B 0.9800 . ?
C42 H42C 0.9800 . ?
C43 H43A 0.9800 . ?
C43 H43B 0.9800 . ?
C43 H43C 0.9800 . ?
C44 H44A 0.9800 . ?
C44 H44B 0.9800 . ?
C44 H44C 0.9800 . ?
C45 C46 1.471(5) . ?
C45 H45A 0.9900 . ?
C45 H45B 0.9900 . ?
C46 C51 1.386(6) . ?
C46 C47 1.390(6) . ?
C47 C48 1.393(7) . ?
C47 H47 0.9500 . ?
C48 C49 1.350(9) . ?
C48 H48 0.9500 . ?
C49 C50 1.359(9) . ?
C49 H49 0.9500 . ?
C50 C51 1.384(6) . ?
C50 H50 0.9500 . ?
C51 H51 0.9500 . ?
C52 C53 1.465(5) . ?
C52 H52A 0.9900 . ?
C52 H52B 0.9900 . ?
C53 C54 1.395(5) . ?
C53 C58 1.409(5) . ?
C54 C55 1.389(6) . ?
C54 H54 0.9500 . ?
C55 C56 1.380(7) . ?
C55 H55 0.9500 . ?
C56 C57 1.383(7) . ?
C56 H56 0.9500 . ?
C57 C58 1.368(6) . ?
C57 H57 0.9500 . ?
C58 H58 0.9500 . ?
C59 C60 1.487(7) . ?
C59 H59A 0.9900 . ?
C59 H59B 0.9900 . ?
C60 C61 1.456(12) . ?
C60 H60A 0.9900 . ?
C60 H60B 0.9900 . ?
C61 C62 1.491(10) . ?
C61 H61A 0.9900 . ?
C61 H61B 0.9900 . ?
C62 H62A 0.9900 . ?
C62 H62B 0.9900 . ?
C63 C64 1.463(14) . ?
C63 H63C 0.9900 . ?
C63 H63D 0.9900 . ?
C64 C69 1.389(9) . ?
C64 C65 1.393(8) . ?
C65 C66 1.385(8) . ?
C65 H65 0.9500 . ?
C66 C67 1.409(9) . ?
C66 H66 0.9500 . ?
C67 C68 1.381(9) . ?
C67 H67 0.9500 . ?
C68 C69 1.411(8) . ?
C68 H68 0.9500 . ?
C69 H69 0.9500 . ?
C63A C64A 1.460(16) . ?
C63A H63A 0.9900 . ?
C63A H63B 0.9900 . ?
C64A C69A 1.386(9) . ?
C64A C65A 1.391(9) . ?
C65A C66A 1.385(8) . ?
C65A H65A 0.9500 . ?
C66A C67A 1.367(9) . ?
C66A H66A 0.9500 . ?
C67A C68A 1.384(9) . ?
C67A H67A 0.9500 . ?
C68A C69A 1.424(8) . ?
C68A H68A 0.9500 . ?
C69A H69A 0.9500 . ?
C70 C71 1.475(6) . ?
C70 H70A 0.9900 . ?
C70 H70B 0.9900 . ?
C71 C76 1.396(5) . ?
C71 C72 1.410(5) . ?
C72 C73 1.380(6) . ?
C72 H72 0.9500 . ?
C73 C74 1.388(7) . ?
C73 H73 0.9500 . ?
C74 C75 1.385(7) . ?
C74 H74 0.9500 . ?
C75 C76 1.374(6) . ?
C75 H75 0.9500 . ?
C76 H76 0.9500 . ?
C77 C78 1.431(8) . ?
C77 H77A 0.9900 . ?
C77 H77B 0.9900 . ?
C78 C79 1.508(10) . ?
C78 H78A 0.9900 . ?
C78 H78B 0.9900 . ?
C79 C80 1.464(7) . ?
C79 H79A 0.9900 . ?
C79 H79B 0.9900 . ?
C80 H80A 0.9900 . ?
C80 H80B 0.9900 . ?
O5 C84 1.411(15) . ?
O5 C81 1.433(16) . ?
C81 C82 1.513(15) . ?
C81 H81A 0.9900 . ?
C81 H81B 0.9900 . ?
C82 C83 1.505(17) . ?
C82 H82A 0.9900 . ?
C82 H82B 0.9900 . ?
C83 C84 1.576(17) . ?
C83 H83A 0.9900 . ?
C83 H83B 0.9900 . ?
C84 H84A 0.9900 . ?
C84 H84B 0.9900 . ?
